data_4103273
loop_
_publ_author_name
'Ashley M. Wright'
'Guang Wu'
'Trevor W. Hayton'

_publ_section_title
;
 Structural Characterization of a Copper Nitrosyl Complex with a {CuNO}10
 Configuration
;
_journal_name_full 'Journal of the American Chemical Society'
_journal_page_first 14336
_journal_page_last 14337
_journal_paper_doi 10.1021/ja105930b
_journal_volume 132
_journal_year 2010
_chemical_formula_sum 'C18 H24 Cu F6 P'
_chemical_formula_weight 448.88
_chemical_name_systematic
; 
bis(mesitylene) copper (I) hexafluorophosphate 
;
_space_group_IT_number 15
_symmetry_cell_setting monoclinic
_symmetry_space_group_name_Hall '-C 2yc'
_symmetry_space_group_name_H-M 'C 1 2/c 1'
_atom_sites_solution_hydrogens geom
_atom_sites_solution_primary direct
_atom_sites_solution_secondary difmap
_audit_creation_method SHELXL-97
_cell_angle_alpha 90.00
_cell_angle_beta 98.661(2)
_cell_angle_gamma 90.00
_cell_formula_units_Z 4
_cell_length_a 8.6563(9)
_cell_length_b 15.9398(17)
_cell_length_c 14.8137(16)
_cell_measurement_temperature 150(2)
_cell_volume 2020.7(4)
_computing_structure_refinement 'SHELXL-97 (Sheldrick, 1997)'
_computing_structure_solution 'SHELXS-97 (Sheldrick, 1990)'
_diffrn_ambient_temperature 150(2)
_diffrn_measured_fraction_theta_full 0.994
_diffrn_measured_fraction_theta_max 0.994
_diffrn_measurement_device_type 'CCD detector'
_diffrn_measurement_method 'Omega scan'
_diffrn_radiation_monochromator graphite
_diffrn_radiation_source 'fine-focus sealed tube'
_diffrn_radiation_type MoK\a
_diffrn_radiation_wavelength 0.71073
_diffrn_reflns_av_R_equivalents 0.0781
_diffrn_reflns_av_sigmaI/netI 0.0521
_diffrn_reflns_limit_h_max 10
_diffrn_reflns_limit_h_min -10
_diffrn_reflns_limit_k_max 19
_diffrn_reflns_limit_k_min -19
_diffrn_reflns_limit_l_max 18
_diffrn_reflns_limit_l_min -15
_diffrn_reflns_number 8221
_diffrn_reflns_theta_full 26.02
_diffrn_reflns_theta_max 26.02
_diffrn_reflns_theta_min 2.56
_exptl_absorpt_coefficient_mu 1.212
_exptl_absorpt_correction_T_max 0.307
_exptl_absorpt_correction_T_min 0.230
_exptl_absorpt_correction_type empirical
_exptl_absorpt_process_details psi-scan
_exptl_crystal_colour white
_exptl_crystal_density_diffrn 1.476
_exptl_crystal_density_method 'not measured'
_exptl_crystal_description plate
_exptl_crystal_F_000 920
_exptl_crystal_size_max 1.0
_exptl_crystal_size_mid 0.6
_exptl_crystal_size_min 0.6
_refine_diff_density_max 1.051
_refine_diff_density_min -0.757
_refine_diff_density_rms 0.077
_refine_ls_extinction_method none
_refine_ls_goodness_of_fit_ref 1.050
_refine_ls_hydrogen_treatment mixed
_refine_ls_matrix_type full
_refine_ls_number_parameters 169
_refine_ls_number_reflns 1981
_refine_ls_number_restraints 0
_refine_ls_restrained_S_all 1.050
_refine_ls_R_factor_all 0.0757
_refine_ls_R_factor_gt 0.0555
_refine_ls_shift/su_max 0.000
_refine_ls_shift/su_mean 0.000
_refine_ls_structure_factor_coef Fsqd
_refine_ls_weighting_details 'calc w=1/[\s^2^(Fo^2^)+(0.0953P)^2^+1.6168P] where P=(Fo^2^+2Fc^2^)/3'
_refine_ls_weighting_scheme calc
_refine_ls_wR_factor_gt 0.1518
_refine_ls_wR_factor_ref 0.1649
_reflns_number_gt 1437
_reflns_number_total 1981
_reflns_threshold_expression >2sigma(I)
_cod_data_source_file ja105930b_si_001_4.cif
_cod_data_source_block complex_4
_cod_database_code 4103273

loop_
_symmetry_equiv_pos_as_xyz
'x, y, z'
'-x, y, -z+1/2'
'x+1/2, y+1/2, z'
'-x+1/2, y+1/2, -z+1/2'
'-x, -y, -z'
'x, -y, z-1/2'
'-x+1/2, -y+1/2, -z'
'x+1/2, -y+1/2, z-1/2'

loop_
_atom_site_label
_atom_site_type_symbol
_atom_site_fract_x
_atom_site_fract_y
_atom_site_fract_z
_atom_site_U_iso_or_equiv
_atom_site_adp_type
_atom_site_occupancy
_atom_site_symmetry_multiplicity
_atom_site_calc_flag
_atom_site_refinement_flags
Cu1 Cu 0.0000 0.45630(5) 0.7500 0.0754(4) Uani 1 2 d S
P1 P 0.5000 0.33487(7) 0.7500 0.0391(4) Uani 1 2 d S
C1 C 0.0801(4) 0.4573(2) 0.6247(2) 0.0399(8) Uani 1 1 d .
C2 C 0.2075(4) 0.5393(2) 0.9051(2) 0.0379(8) Uani 1 1 d .
C3 C 0.1996(4) 0.4518(2) 0.9078(2) 0.0421(8) Uani 1 1 d .
C4 C 0.0699(4) 0.5837(2) 0.8857(2) 0.0375(8) Uani 1 1 d .
C5 C -0.0751(4) 0.5453(2) 0.8700(2) 0.0367(8) Uani 1 1 d .
F2 F 0.4635(4) 0.3342(3) 0.64287(19) 0.1035(12) Uani 1 1 d .
C6 C 0.0564(4) 0.4101(2) 0.8946(2) 0.0415(8) Uani 1 1 d .
C7 C 0.0476(8) 0.3158(3) 0.9054(4) 0.0662(13) Uani 1 1 d .
C8 C 0.3631(5) 0.5828(4) 0.9216(4) 0.0582(11) Uani 1 1 d .
C9 C -0.2236(5) 0.5958(3) 0.8493(3) 0.0525(10) Uani 1 1 d .
F1 F 0.5000 0.2373(2) 0.7500 0.0839(12) Uani 1 2 d S
F4 F 0.3183(3) 0.3351(2) 0.7557(2) 0.0811(9) Uani 1 1 d .
F3 F 0.5000 0.4324(3) 0.7500 0.173(4) Uani 1 2 d S
H1 H 0.175(5) 0.434(2) 0.624(3) 0.045(10) Uiso 1 1 d .
H2 H 0.080(5) 0.643(3) 0.887(3) 0.065(13) Uiso 1 1 d .
H3 H -0.218(6) 0.647(3) 0.814(4) 0.081(15) Uiso 1 1 d .
H4 H 0.287(5) 0.421(3) 0.915(3) 0.050(11) Uiso 1 1 d .
H5 H -0.257(5) 0.610(3) 0.904(3) 0.062(12) Uiso 1 1 d .
H7 H 0.435(9) 0.553(4) 0.898(6) 0.12(2) Uiso 1 1 d .
H8 H 0.044(6) 0.299(3) 0.969(4) 0.092(17) Uiso 1 1 d .
H9 H -0.305(8) 0.560(3) 0.816(5) 0.099(19) Uiso 1 1 d .
H10 H 0.366(6) 0.630(3) 0.887(4) 0.073(15) Uiso 1 1 d .
H12 H 0.380(7) 0.600(4) 0.977(5) 0.11(2) Uiso 1 1 d .
H13 H -0.045(8) 0.296(4) 0.866(4) 0.10(2) Uiso 1 1 d .
H14 H 0.127(7) 0.298(3) 0.884(4) 0.073(17) Uiso 1 1 d .

loop_
_atom_site_aniso_label
_atom_site_aniso_U_11
_atom_site_aniso_U_22
_atom_site_aniso_U_33
_atom_site_aniso_U_23
_atom_site_aniso_U_13
_atom_site_aniso_U_12
Cu1 0.1154(8) 0.0828(7) 0.0320(4) 0.000 0.0243(4) 0.000
P1 0.0361(7) 0.0353(6) 0.0445(8) 0.000 0.0016(5) 0.000
C1 0.0325(19) 0.059(2) 0.0285(17) 0.0037(14) 0.0063(14) 0.0120(15)
C2 0.0289(17) 0.057(2) 0.0273(16) -0.0031(13) 0.0020(13) -0.0045(14)
C3 0.0370(19) 0.056(2) 0.0335(18) 0.0012(14) 0.0062(14) 0.0113(16)
C4 0.0370(19) 0.0442(19) 0.0311(17) 0.0025(13) 0.0043(14) -0.0029(14)
C5 0.0307(18) 0.054(2) 0.0260(16) 0.0028(13) 0.0068(13) 0.0030(13)
F2 0.076(2) 0.188(3) 0.0427(16) 0.0387(18) -0.0027(13) -0.011(2)
C6 0.048(2) 0.0483(19) 0.0293(17) -0.0027(13) 0.0096(15) -0.0006(15)
C7 0.090(4) 0.047(2) 0.064(3) 0.002(2) 0.018(3) -0.002(2)
C8 0.038(2) 0.079(3) 0.057(3) 0.000(2) 0.002(2) -0.014(2)
C9 0.036(2) 0.077(3) 0.045(2) 0.009(2) 0.0076(18) 0.0145(19)
F1 0.104(3) 0.0451(19) 0.106(3) 0.000 0.028(2) 0.000
F4 0.0396(14) 0.122(2) 0.081(2) 0.0078(16) 0.0082(12) 0.0127(13)
F3 0.164(6) 0.038(2) 0.321(11) 0.000 0.049(6) 0.000

loop_
_atom_type_symbol
_atom_type_description
_atom_type_scat_dispersion_real
_atom_type_scat_dispersion_imag
_atom_type_scat_source
C C 0.0033 0.0016 'International Tables Vol C Tables 4.2.6.8 and 6.1.1.4'
H H 0.0000 0.0000 'International Tables Vol C Tables 4.2.6.8 and 6.1.1.4'
F F 0.0171 0.0103 'International Tables Vol C Tables 4.2.6.8 and 6.1.1.4'
P P 0.1023 0.0942 'International Tables Vol C Tables 4.2.6.8 and 6.1.1.4'
Cu Cu 0.3201 1.2651 'International Tables Vol C Tables 4.2.6.8 and 6.1.1.4'

loop_
_geom_angle_atom_site_label_1
_geom_angle_atom_site_label_2
_geom_angle_atom_site_label_3
_geom_angle
_geom_angle_site_symmetry_1
_geom_angle_site_symmetry_3
C1 Cu1 C1 179.1(2) . 2_556
C1 Cu1 C6 37.32(14) . 2_556
C1 Cu1 C6 143.18(14) 2_556 2_556
C1 Cu1 C6 143.18(14) . .
C1 Cu1 C6 37.32(14) 2_556 .
C6 Cu1 C6 141.77(18) 2_556 .
C1 Cu1 C5 143.93(13) . .
C1 Cu1 C5 35.15(12) 2_556 .
C6 Cu1 C5 147.33(12) 2_556 .
C6 Cu1 C5 62.58(11) . .
C1 Cu1 C5 35.15(12) . 2_556
C1 Cu1 C5 143.93(13) 2_556 2_556
C6 Cu1 C5 62.58(12) 2_556 2_556
C6 Cu1 C5 147.33(12) . 2_556
C5 Cu1 C5 108.79(16) . 2_556
F3 P1 F1 180.000(1) . .
F3 P1 F2 90.39(16) . 2_656
F1 P1 F2 89.61(16) . 2_656
F3 P1 F2 90.39(16) . .
F1 P1 F2 89.61(16) . .
F2 P1 F2 179.2(3) 2_656 .
F3 P1 F4 89.87(12) . 2_656
F1 P1 F4 90.13(12) . 2_656
F2 P1 F4 90.21(16) 2_656 2_656
F2 P1 F4 89.79(16) . 2_656
F3 P1 F4 89.87(12) . .
F1 P1 F4 90.13(12) . .
F2 P1 F4 89.79(16) 2_656 .
F2 P1 F4 90.21(16) . .
F4 P1 F4 179.7(2) 2_656 .
C6 C1 C5 121.2(3) 2_556 2_556
C6 C1 Cu1 78.0(2) 2_556 .
C5 C1 Cu1 86.6(2) 2_556 .
C4 C2 C3 118.3(3) . .
C4 C2 C8 121.5(4) . .
C3 C2 C8 120.2(4) . .
C6 C3 C2 121.2(3) . .
C2 C4 C5 122.8(3) . .
C4 C5 C1 117.8(3) . 2_556
C4 C5 C9 121.5(3) . .
C1 C5 C9 120.7(3) 2_556 .
C4 C5 Cu1 92.6(2) . .
C1 C5 Cu1 58.29(18) 2_556 .
C9 C5 Cu1 118.4(2) . .
C1 C6 C3 118.7(3) 2_556 .
C1 C6 C7 120.2(4) 2_556 .
C3 C6 C7 121.0(4) . .
C1 C6 Cu1 64.68(19) 2_556 .
C3 C6 Cu1 92.2(2) . .
C7 C6 Cu1 114.7(3) . .

loop_
_geom_bond_atom_site_label_1
_geom_bond_atom_site_label_2
_geom_bond_distance
_geom_bond_site_symmetry_2
Cu1 C1 2.078(3) .
Cu1 C1 2.078(3) 2_556
Cu1 C6 2.248(3) 2_556
Cu1 C6 2.248(3) .
Cu1 C5 2.438(3) .
Cu1 C5 2.438(3) 2_556
P1 F3 1.555(4) .
P1 F1 1.556(3) .
P1 F2 1.571(3) 2_656
P1 F2 1.571(3) .
P1 F4 1.588(3) 2_656
P1 F4 1.588(3) .
C1 C6 1.394(5) 2_556
C1 C5 1.406(5) 2_556
C2 C4 1.378(5) .
C2 C3 1.398(5) .
C2 C8 1.501(5) .
C3 C6 1.394(5) .
C4 C5 1.384(5) .
C5 C1 1.406(5) 2_556
C5 C9 1.508(5) .
C6 C1 1.394(5) 2_556
C6 C7 1.516(6) .
